data_4338067
loop_
_publ_author_name
'Fu, Hong-Ru'
'Kang, Yao'
'Zhang, Jian'

_publ_section_title
;
 Highly Selective Sorption of Small Hydrocarbons and Photocatalytic
 Properties of Three Metal-Organic Frameworks Based on
 Tris(4-(1H-imidazol-1-yl)phenyl)amine Ligand.
;
_journal_issue 8
_journal_name_full 'Inorganic chemistry'
_journal_page_first 4209
_journal_page_last 4214
_journal_paper_doi 10.1021/ic5003226
_journal_volume 53
_journal_year 2014
_chemical_formula_moiety 'C27 H21 Cd Cl2 N7'
_chemical_formula_sum 'C27 H21 Cd Cl2 N7'
_chemical_formula_weight 626.82
_chemical_name_systematic
; 
 ? 
;
_space_group_IT_number 52
_symmetry_cell_setting orthorhombic
_symmetry_space_group_name_Hall '-P 2a 2bc'
_symmetry_space_group_name_H-M 'P n n a'
_atom_sites_solution_hydrogens geom
_atom_sites_solution_primary direct
_atom_sites_solution_secondary difmap
_audit_creation_method SHELXL-97
_cell_angle_alpha 90.00
_cell_angle_beta 90.00
_cell_angle_gamma 90.00
_cell_formula_units_Z 8
_cell_length_a 25.6632(5)
_cell_length_b 15.0315(3)
_cell_length_c 17.7572(3)
_cell_measurement_reflns_used 8771
_cell_measurement_temperature 293(2)
_cell_measurement_theta_max 74.4189
_cell_measurement_theta_min 3.4047
_cell_volume 6850.0(2)
_computing_cell_refinement 'Bruker FRAMBO'
_computing_data_collection 'Bruker FRAMBO'
_computing_data_reduction 'Bruker SAINT'
_computing_molecular_graphics 'Bruker SHELXTL'
_computing_publication_material 'Bruker SHELXTL'
_computing_structure_refinement 'SHELXL-97 (Sheldrick, 1997)'
_computing_structure_solution 'SHELXS-97 (Sheldrick, 1990)'
_diffrn_ambient_temperature 293(2)
_diffrn_detector_area_resol_mean none
_diffrn_measured_fraction_theta_full 0.974
_diffrn_measured_fraction_theta_max 0.974
_diffrn_measurement_device_type 'multiwire proportional'
_diffrn_measurement_method 'phi and omega scans'
_diffrn_radiation_monochromator graphite
_diffrn_radiation_source 'fine-focus sealed tube'
_diffrn_radiation_type CuK\a
_diffrn_radiation_wavelength 1.54178
_diffrn_reflns_av_R_equivalents 0.0326
_diffrn_reflns_av_sigmaI/netI 0.0327
_diffrn_reflns_limit_h_max 21
_diffrn_reflns_limit_h_min -32
_diffrn_reflns_limit_k_max 12
_diffrn_reflns_limit_k_min -18
_diffrn_reflns_limit_l_max 11
_diffrn_reflns_limit_l_min -22
_diffrn_reflns_number 16618
_diffrn_reflns_theta_full 74.58
_diffrn_reflns_theta_max 74.58
_diffrn_reflns_theta_min 3.44
_diffrn_standards_decay_% none
_diffrn_standards_interval_count none
_diffrn_standards_interval_time none
_diffrn_standards_number none
_exptl_absorpt_coefficient_mu 6.731
_exptl_absorpt_correction_T_max 0.364
_exptl_absorpt_correction_T_min 0.342
_exptl_absorpt_correction_type multi-scan
_exptl_crystal_colour colorless
_exptl_crystal_density_diffrn 1.216
_exptl_crystal_density_method 'not measured'
_exptl_crystal_description block
_exptl_crystal_F_000 2512
_exptl_crystal_size_max 0.25
_exptl_crystal_size_mid 0.15
_exptl_crystal_size_min 0.15
_platon_squeeze_details
;
;
_refine_diff_density_max 1.654
_refine_diff_density_min -1.476
_refine_diff_density_rms 0.116
_refine_ls_extinction_method none
_refine_ls_goodness_of_fit_ref 1.080
_refine_ls_hydrogen_treatment constr
_refine_ls_matrix_type full
_refine_ls_number_parameters 334
_refine_ls_number_reflns 6845
_refine_ls_number_restraints 0
_refine_ls_restrained_S_all 1.080
_refine_ls_R_factor_all 0.0588
_refine_ls_R_factor_gt 0.0543
_refine_ls_shift/su_max 0.001
_refine_ls_shift/su_mean 0.000
_refine_ls_structure_factor_coef Fsqd
_refine_ls_weighting_details 'calc w=1/[\s^2^(Fo^2^)+(0.0836P)^2^+12.5820P] where P=(Fo^2^+2Fc^2^)/3'
_refine_ls_weighting_scheme calc
_refine_ls_wR_factor_gt 0.1489
_refine_ls_wR_factor_ref 0.1523
_reflns_number_gt 5938
_reflns_number_total 7027
_reflns_threshold_expression >2sigma(I)
_cod_data_source_file ic5003226_si_002.cif
_cod_data_source_block 2
_cod_depositor_comments
;
The following automatic conversions were performed:

'_symmetry_cell_setting' value 'Orthorhombic' changed to
'orthorhombic' according to
/usr/data/users/saulius/automatic-downloads/rss-feeds/ACS/lib/dictionaries/cif_core.dic
dictionary named 'cif_core.dic' version 2.4.2 from 2011-04-26.

Automatic conversion script
Id: cif_fix_values 2281 2013-09-26 08:29:07Z andrius 

 Adding full bibliography for 4338066--4338068.cif.
;
_cod_original_sg_symbol_H-M Pnna
_cod_database_code 4338067

loop_
_symmetry_equiv_pos_as_xyz
'x, y, z'
'-x+1/2, -y, z'
'x, -y+1/2, -z+1/2'
'-x+1/2, y+1/2, -z+1/2'
'-x, -y, -z'
'x-1/2, y, -z'
'-x, y-1/2, z-1/2'
'x-1/2, -y-1/2, z-1/2'

loop_
_atom_site_label
_atom_site_type_symbol
_atom_site_fract_x
_atom_site_fract_y
_atom_site_fract_z
_atom_site_U_iso_or_equiv
_atom_site_adp_type
_atom_site_occupancy
_atom_site_symmetry_multiplicity
_atom_site_calc_flag
_atom_site_refinement_flags
Cd1 Cd -0.809696(10) 0.424848(18) -0.543045(14) 0.02467(12) Uani 1 1 d .
Cl2 Cl -0.82516(4) 0.25149(7) -0.54445(5) 0.0318(2) Uani 1 1 d .
Cl1 Cl -0.70595(4) 0.40222(8) -0.53963(6) 0.0350(2) Uani 1 1 d .
N6 N -0.71030(12) 0.6096(2) -1.29672(17) 0.0235(6) Uani 1 1 d .
N7 N -0.84363(14) 0.6743(3) -1.05190(18) 0.0312(8) Uani 1 1 d .
N1 N -0.80740(14) 0.4275(2) -0.6721(2) 0.0296(8) Uani 1 1 d .
N3 N -1.09870(13) 0.9445(2) -1.05311(19) 0.0279(7) Uani 1 1 d .
N2 N -0.81251(17) 0.4684(3) -0.7911(2) 0.0384(9) Uani 1 1 d .
N4 N -1.01860(15) 0.8990(3) -1.0699(2) 0.0387(9) Uani 1 1 d .
N5 N -0.68523(13) 0.5830(2) -1.4136(2) 0.0259(7) Uani 1 1 d .
C10 C -1.06685(15) 0.8759(3) -1.0495(2) 0.0290(9) Uani 1 1 d .
H10A H -1.0766 0.8190 -1.0348 0.035 Uiso 1 1 calc R
C7 C -0.83467(16) 0.6235(3) -0.9853(2) 0.0310(9) Uani 1 1 d .
C3 C -0.8019(5) 0.3803(4) -0.7899(3) 0.130(5) Uani 1 1 d .
H3A H -0.7971 0.3437 -0.8315 0.156 Uiso 1 1 calc R
C6 C -0.8252(2) 0.5342(3) -0.9906(2) 0.0377(10) Uani 1 1 d .
H6A H -0.8235 0.5073 -1.0376 0.045 Uiso 1 1 calc R
C5 C -0.81812(19) 0.4835(3) -0.9261(2) 0.0347(10) Uani 1 1 d .
H5A H -0.8126 0.4226 -0.9302 0.042 Uiso 1 1 calc R
C1 C -0.81401(15) 0.4944(3) -0.7187(2) 0.0275(8) Uani 1 1 d .
H1A H -0.8191 0.5529 -0.7034 0.033 Uiso 1 1 calc R
C20 C -0.64272(16) 0.5789(3) -1.3668(2) 0.0351(10) Uani 1 1 d .
H20A H -0.6089 0.5668 -1.3824 0.042 Uiso 1 1 calc R
C4 C -0.81916(17) 0.5223(3) -0.8570(2) 0.0304(9) Uani 1 1 d .
C25 C -0.81052(15) 0.6599(3) -1.1150(2) 0.0266(8) Uani 1 1 d .
C19 C -0.72474(15) 0.6032(2) -1.3697(2) 0.0223(7) Uani 1 1 d .
H19A H -0.7586 0.6120 -1.3869 0.027 Uiso 1 1 calc R
C27 C -0.72413(15) 0.6592(3) -1.1677(2) 0.0278(8) Uani 1 1 d .
H27A H -0.6886 0.6701 -1.1629 0.033 Uiso 1 1 calc R
C24 C -0.82981(15) 0.6266(3) -1.1819(2) 0.0299(9) Uani 1 1 d .
H24A H -0.8653 0.6154 -1.1867 0.036 Uiso 1 1 calc R
C21 C -0.65699(16) 0.5950(3) -1.2950(2) 0.0351(10) Uani 1 1 d .
H21A H -0.6355 0.5960 -1.2529 0.042 Uiso 1 1 calc R
C26 C -0.75735(16) 0.6758(3) -1.1075(2) 0.0299(8) Uani 1 1 d .
H26A H -0.7441 0.6975 -1.0623 0.036 Uiso 1 1 calc R
C22 C -0.74382(14) 0.6267(2) -1.23456(19) 0.0224(7) Uani 1 1 d .
C16 C -0.88800(17) 0.7294(3) -1.0577(2) 0.0324(9) Uani 1 1 d .
C18 C -0.93263(16) 0.8533(3) -1.1150(3) 0.0367(10) Uani 1 1 d .
H18A H -0.9333 0.8986 -1.1506 0.044 Uiso 1 1 calc R
C17 C -0.88967(16) 0.7980(3) -1.1098(2) 0.0352(10) Uani 1 1 d .
H17A H -0.8615 0.8070 -1.1418 0.042 Uiso 1 1 calc R
C13 C -0.97425(17) 0.8412(3) -1.0673(3) 0.0378(10) Uani 1 1 d .
C2 C -0.7996(4) 0.3554(4) -0.7163(3) 0.095(3) Uani 1 1 d .
H2A H -0.7936 0.2979 -0.6991 0.114 Uiso 1 1 calc R
C9 C -0.8256(4) 0.6126(4) -0.8516(3) 0.099(3) Uani 1 1 d .
H9A H -0.8253 0.6401 -0.8046 0.118 Uiso 1 1 calc R
C23 C -0.79682(15) 0.6098(3) -1.2420(2) 0.0261(8) Uani 1 1 d .
H23A H -0.8100 0.5874 -1.2870 0.031 Uiso 1 1 calc R
C8 C -0.8326(4) 0.6628(4) -0.9164(3) 0.081(3) Uani 1 1 d .
H8A H -0.8359 0.7243 -0.9127 0.097 Uiso 1 1 calc R
C11 C -1.0701(2) 1.0156(3) -1.0770(4) 0.0556(16) Uani 1 1 d .
H11A H -1.0829 1.0726 -1.0853 0.067 Uiso 1 1 calc R
C14 C -0.9734(2) 0.7731(4) -1.0157(4) 0.068(2) Uani 1 1 d .
H14A H -1.0015 0.7646 -0.9836 0.082 Uiso 1 1 calc R
C15 C -0.9302(2) 0.7167(4) -1.0114(3) 0.0617(19) Uani 1 1 d .
H15A H -0.9301 0.6701 -0.9770 0.074 Uiso 1 1 calc R
C12 C -1.0198(2) 0.9895(4) -1.0868(5) 0.082(3) Uani 1 1 d .
H12A H -0.9919 1.0248 -1.1018 0.098 Uiso 1 1 calc R

loop_
_atom_site_aniso_label
_atom_site_aniso_U_11
_atom_site_aniso_U_22
_atom_site_aniso_U_33
_atom_site_aniso_U_23
_atom_site_aniso_U_13
_atom_site_aniso_U_12
Cd1 0.02473(18) 0.02942(19) 0.01984(17) 0.00415(9) -0.00512(9) -0.00452(10)
Cl2 0.0396(5) 0.0278(5) 0.0281(5) 0.0025(3) -0.0024(4) 0.0018(4)
Cl1 0.0298(5) 0.0392(6) 0.0360(5) 0.0021(4) -0.0025(4) -0.0034(4)
N6 0.0194(15) 0.0305(17) 0.0207(15) 0.0024(13) 0.0015(12) -0.0002(13)
N7 0.0273(18) 0.045(2) 0.0212(16) 0.0090(14) 0.0076(13) 0.0171(16)
N1 0.040(2) 0.0286(19) 0.0203(17) 0.0036(13) -0.0038(13) -0.0014(14)
N3 0.0232(17) 0.0268(17) 0.0337(17) 0.0079(14) 0.0117(13) 0.0074(14)
N2 0.062(3) 0.033(2) 0.0195(17) 0.0019(15) -0.0051(15) 0.0060(18)
N4 0.0297(19) 0.0307(19) 0.056(2) 0.0143(18) 0.0164(17) 0.0091(15)
N5 0.0294(17) 0.0267(17) 0.0215(16) -0.0029(12) 0.0024(13) -0.0021(13)
C10 0.0171(18) 0.029(2) 0.041(2) 0.0088(17) 0.0107(15) 0.0067(15)
C7 0.029(2) 0.042(2) 0.0213(18) 0.0096(17) 0.0048(15) 0.0113(18)
C3 0.343(17) 0.024(3) 0.022(3) 0.001(2) -0.013(5) 0.022(5)
C6 0.058(3) 0.035(2) 0.0202(19) 0.0011(17) -0.0021(19) 0.000(2)
C5 0.051(3) 0.028(2) 0.024(2) 0.0023(17) -0.0002(18) -0.0010(19)
C1 0.030(2) 0.031(2) 0.0213(18) 0.0026(16) -0.0015(15) 0.0001(16)
C20 0.0203(18) 0.055(3) 0.030(2) -0.0034(19) 0.0028(16) -0.0020(18)
C4 0.040(2) 0.032(2) 0.0200(18) 0.0070(16) 0.0010(16) 0.0048(17)
C25 0.0248(19) 0.031(2) 0.0237(19) 0.0080(16) 0.0049(14) 0.0069(15)
C19 0.0228(17) 0.0242(17) 0.0199(16) -0.0029(14) -0.0005(14) 0.0021(14)
C27 0.0221(18) 0.038(2) 0.0230(18) -0.0003(16) -0.0020(14) -0.0047(16)
C24 0.0179(17) 0.045(2) 0.0262(19) 0.0071(17) 0.0007(15) 0.0092(17)
C21 0.0180(18) 0.057(3) 0.030(2) 0.000(2) -0.0024(15) -0.0024(18)
C26 0.031(2) 0.035(2) 0.0237(18) -0.0010(16) -0.0025(15) 0.0010(17)
C22 0.0228(17) 0.0239(17) 0.0204(17) 0.0034(14) 0.0038(14) 0.0029(14)
C16 0.029(2) 0.037(2) 0.0305(19) 0.0092(18) 0.0058(16) 0.0101(18)
C18 0.024(2) 0.036(2) 0.049(3) 0.019(2) 0.0118(18) 0.0085(17)
C17 0.0234(19) 0.043(2) 0.039(2) 0.0155(19) 0.0111(17) 0.0099(18)
C13 0.026(2) 0.036(2) 0.051(3) 0.015(2) 0.0164(19) 0.0148(18)
C2 0.236(11) 0.024(3) 0.025(3) 0.000(2) -0.014(4) 0.019(4)
C9 0.237(11) 0.037(3) 0.021(2) -0.001(2) -0.003(4) 0.045(5)
C23 0.0223(18) 0.037(2) 0.0191(17) 0.0016(15) -0.0025(14) 0.0024(16)
C8 0.184(8) 0.029(3) 0.029(3) 0.006(2) 0.007(4) 0.038(4)
C11 0.042(3) 0.027(2) 0.097(4) 0.027(3) 0.021(3) 0.010(2)
C14 0.047(3) 0.075(4) 0.082(4) 0.046(4) 0.045(3) 0.031(3)
C15 0.047(3) 0.066(4) 0.072(4) 0.047(3) 0.036(3) 0.035(3)
C12 0.030(3) 0.045(3) 0.170(7) 0.057(4) 0.035(4) 0.012(2)

loop_
_atom_type_symbol
_atom_type_description
_atom_type_scat_dispersion_real
_atom_type_scat_dispersion_imag
_atom_type_scat_source
C C 0.0181 0.0091 'International Tables Vol C Tables 4.2.6.8 and 6.1.1.4'
H H 0.0000 0.0000 'International Tables Vol C Tables 4.2.6.8 and 6.1.1.4'
Cd Cd 0.1185 4.6533 'International Tables Vol C Tables 4.2.6.8 and 6.1.1.4'
Cl Cl 0.3639 0.7018 'International Tables Vol C Tables 4.2.6.8 and 6.1.1.4'
N N 0.0311 0.0180 'International Tables Vol C Tables 4.2.6.8 and 6.1.1.4'

loop_
_geom_angle_atom_site_label_1
_geom_angle_atom_site_label_2
_geom_angle_atom_site_label_3
_geom_angle
_geom_angle_site_symmetry_1
_geom_angle_site_symmetry_3
N1 Cd1 N5 177.38(12) . 2_366
N1 Cd1 N3 87.02(12) . 7_356
N5 Cd1 N3 91.46(12) 2_366 7_356
N1 Cd1 Cl1 90.12(9) . 2_365
N5 Cd1 Cl1 92.07(9) 2_366 2_365
N3 Cd1 Cl1 91.72(9) 7_356 2_365
N1 Cd1 Cl2 90.66(9) . .
N5 Cd1 Cl2 87.16(9) 2_366 .
N3 Cd1 Cl2 88.46(9) 7_356 .
Cl1 Cd1 Cl2 179.21(3) 2_365 .
N1 Cd1 Cl1 89.96(9) . .
N5 Cd1 Cl1 91.55(9) 2_366 .
N3 Cd1 Cl1 176.98(9) 7_356 .
Cl1 Cd1 Cl1 88.47(4) 2_365 .
Cl2 Cd1 Cl1 91.39(4) . .
N1 Cd1 Cd1 88.23(9) . 2_365
N5 Cd1 Cd1 94.34(8) 2_366 2_365
N3 Cd1 Cd1 136.27(9) 7_356 2_365
Cl1 Cd1 Cd1 44.83(3) 2_365 2_365
Cl2 Cd1 Cd1 135.06(3) . 2_365
Cl1 Cd1 Cd1 43.70(3) . 2_365
Cd1 Cl1 Cd1 91.47(4) 2_365 .
C19 N6 C21 106.3(3) . .
C19 N6 C22 126.2(3) . .
C21 N6 C22 127.5(3) . .
C16 N7 C25 120.9(3) . .
C16 N7 C7 120.3(3) . .
C25 N7 C7 118.4(3) . .
C1 N1 C2 105.5(4) . .
C1 N1 Cd1 129.7(3) . .
C2 N1 Cd1 124.7(3) . .
C10 N3 C11 107.1(4) . .
C10 N3 Cd1 120.9(3) . 7_365
C11 N3 Cd1 130.8(3) . 7_365
C1 N2 C3 105.9(4) . .
C1 N2 C4 127.8(4) . .
C3 N2 C4 126.2(4) . .
C10 N4 C12 106.9(4) . .
C10 N4 C13 124.7(4) . .
C12 N4 C13 128.1(4) . .
C19 N5 C20 105.4(3) . .
C19 N5 Cd1 124.0(3) . 2_364
C20 N5 Cd1 130.2(3) . 2_364
N3 C10 N4 111.0(4) . .
N3 C10 H10A 124.5 . .
N4 C10 H10A 124.5 . .
C8 C7 C6 118.8(4) . .
C8 C7 N7 121.3(4) . .
C6 C7 N7 119.8(4) . .
N2 C3 C2 107.1(5) . .
N2 C3 H3A 126.4 . .
C2 C3 H3A 126.4 . .
C7 C6 C5 120.4(4) . .
C7 C6 H6A 119.8 . .
C5 C6 H6A 119.8 . .
C4 C5 C6 120.5(4) . .
C4 C5 H5A 119.8 . .
C6 C5 H5A 119.8 . .
N1 C1 N2 112.1(4) . .
N1 C1 H1A 123.9 . .
N2 C1 H1A 123.9 . .
C21 C20 N5 110.4(4) . .
C21 C20 H20A 124.8 . .
N5 C20 H20A 124.8 . .
C5 C4 C9 119.4(4) . .
C5 C4 N2 119.5(4) . .
C9 C4 N2 121.1(4) . .
C24 C25 C26 119.7(4) . .
C24 C25 N7 121.2(4) . .
C26 C25 N7 119.0(4) . .
N5 C19 N6 111.9(3) . .
N5 C19 H19A 124.1 . .
N6 C19 H19A 124.1 . .
C22 C27 C26 120.0(4) . .
C22 C27 H27A 120.0 . .
C26 C27 H27A 120.0 . .
C25 C24 C23 120.7(4) . .
C25 C24 H24A 119.7 . .
C23 C24 H24A 119.7 . .
C20 C21 N6 106.0(4) . .
C20 C21 H21A 127.0 . .
N6 C21 H21A 127.0 . .
C27 C26 C25 119.8(4) . .
C27 C26 H26A 120.1 . .
C25 C26 H26A 120.1 . .
C27 C22 C23 120.4(3) . .
C27 C22 N6 120.7(3) . .
C23 C22 N6 119.0(3) . .
C15 C16 C17 118.6(4) . .
C15 C16 N7 120.8(4) . .
C17 C16 N7 120.6(4) . .
C13 C18 C17 119.9(4) . .
C13 C18 H18A 120.1 . .
C17 C18 H18A 120.1 . .
C18 C17 C16 121.1(4) . .
C18 C17 H17A 119.5 . .
C16 C17 H17A 119.5 . .
C14 C13 C18 119.8(4) . .
C14 C13 N4 119.1(4) . .
C18 C13 N4 121.1(4) . .
N1 C2 C3 109.3(5) . .
N1 C2 H2A 125.4 . .
C3 C2 H2A 125.4 . .
C4 C9 C8 119.7(5) . .
C4 C9 H9A 120.1 . .
C8 C9 H9A 120.1 . .
C24 C23 C22 119.4(4) . .
C24 C23 H23A 120.3 . .
C22 C23 H23A 120.3 . .
C7 C8 C9 121.0(5) . .
C7 C8 H8A 119.5 . .
C9 C8 H8A 119.5 . .
C12 C11 N3 108.9(4) . .
C12 C11 H11A 125.5 . .
N3 C11 H11A 125.5 . .
C13 C14 C15 120.1(4) . .
C13 C14 H14A 119.9 . .
C15 C14 H14A 119.9 . .
C16 C15 C14 120.6(4) . .
C16 C15 H15A 119.7 . .
C14 C15 H15A 119.7 . .
C11 C12 N4 106.0(4) . .
C11 C12 H12A 127.0 . .
N4 C12 H12A 127.0 . .

loop_
_geom_bond_atom_site_label_1
_geom_bond_atom_site_label_2
_geom_bond_distance
_geom_bond_site_symmetry_2
Cd1 N1 2.293(4) .
Cd1 N5 2.306(4) 2_366
Cd1 N3 2.376(3) 7_356
Cd1 Cl1 2.6309(12) 2_365
Cd1 Cl2 2.6360(11) .
Cd1 Cl1 2.6847(12) .
Cd1 Cd1 3.8069(5) 2_365
Cl1 Cd1 2.6309(12) 2_365
N6 C19 1.352(5) .
N6 C21 1.386(5) .
N6 C22 1.423(5) .
N7 C16 1.412(5) .
N7 C25 1.422(5) .
N7 C7 1.427(5) .
N1 C1 1.313(5) .
N1 C2 1.353(7) .
N3 C10 1.317(5) .
N3 C11 1.364(6) .
N3 Cd1 2.376(3) 7_365
N2 C1 1.345(5) .
N2 C3 1.352(7) .
N2 C4 1.433(5) .
N4 C10 1.336(5) .
N4 C12 1.393(6) .
N4 C13 1.433(5) .
N5 C19 1.313(5) .
N5 C20 1.373(5) .
N5 Cd1 2.306(4) 2_364
C10 H10A 0.9300 .
C7 C8 1.360(7) .
C7 C6 1.367(7) .
C3 C2 1.360(8) .
C3 H3A 0.9300 .
C6 C5 1.387(6) .
C6 H6A 0.9300 .
C5 C4 1.358(6) .
C5 H5A 0.9300 .
C1 H1A 0.9300 .
C20 C21 1.347(6) .
C20 H20A 0.9300 .
C4 C9 1.371(7) .
C25 C24 1.382(6) .
C25 C26 1.392(6) .
C19 H19A 0.9300 .
C27 C22 1.379(5) .
C27 C26 1.390(6) .
C27 H27A 0.9300 .
C24 C23 1.386(5) .
C24 H24A 0.9300 .
C21 H21A 0.9300 .
C26 H26A 0.9300 .
C22 C23 1.390(5) .
C16 C15 1.373(6) .
C16 C17 1.387(6) .
C18 C13 1.375(6) .
C18 C17 1.384(6) .
C18 H18A 0.9300 .
C17 H17A 0.9300 .
C13 C14 1.374(7) .
C2 H2A 0.9300 .
C9 C8 1.388(7) .
C9 H9A 0.9300 .
C23 H23A 0.9300 .
C8 H8A 0.9300 .
C11 C12 1.360(7) .
C11 H11A 0.9300 .
C14 C15 1.397(7) .
C14 H14A 0.9300 .
C15 H15A 0.9300 .
C12 H12A 0.9300 .

loop_
_platon_squeeze_void_nr
_platon_squeeze_void_average_x
_platon_squeeze_void_average_y
_platon_squeeze_void_average_z
_platon_squeeze_void_volume
_platon_squeeze_void_count_electrons
1 0.000 -0.022 0.355 1111.1 307.2
2 0.500 -0.023 0.361 1111.1 307.3
